data_2216839
loop_
_publ_author_name
'Sarojini, B. K.'
'Yathirajan, H. S.'
'Narayana, B.'
'Swamy, M. T. '
'Kubicki, Maciej'

_publ_section_title
;
 (2<i>E</i>)-3-(4-Methoxyphenyl)-1-(3-methyl-2-thienyl)prop-2-en-1-one
;
_journal_coeditor_code XU2354
_journal_issue 12
_journal_name_full 'Acta Crystallographica Section E'
_journal_page_first o4688
_journal_page_last o4688
_journal_paper_doi 10.1107/S1600536807057480
_journal_volume 63
_journal_year 2007
_chemical_formula_iupac 'C15 H14 O2 S'
_chemical_formula_moiety 'C15 H14 O2 S'
_chemical_formula_sum 'C15 H14 O2 S'
_chemical_formula_weight 258.32
_chemical_melting_point 330.5(15)
_chemical_name_systematic
;
(2E)-3-(4-Methoxyphenyl)-1-(3-methyl-2-thienyl)prop-2-en-1-one
;
_space_group_IT_number 15
_symmetry_cell_setting monoclinic
_symmetry_space_group_name_Hall '-I 2ya'
_symmetry_space_group_name_H-M 'I 1 2/a 1'
_atom_sites_solution_hydrogens geom
_atom_sites_solution_primary direct
_atom_sites_solution_secondary difmap
_audit_creation_method SHELXL-97
_cell_angle_alpha 90.00
_cell_angle_beta 96.598(9)
_cell_angle_gamma 90.00
_cell_formula_units_Z 8
_cell_length_a 21.940(2)
_cell_length_b 5.0674(4)
_cell_length_c 23.314(3)
_cell_measurement_reflns_used 2730
_cell_measurement_temperature 100.0(10)
_cell_measurement_theta_max 28.2543
_cell_measurement_theta_min 1.8747
_cell_volume 2574.9(5)
_computing_cell_refinement 'CrysAlis RED (Oxford Diffraction, 2006)'
_computing_data_collection 'CrysAlis CCD (Oxford Diffraction, 2006)'
_computing_data_reduction 'CrysAlis RED'
_computing_molecular_graphics 'XP (Siemens, 1989)'
_computing_publication_material 'SHELXL97 (Sheldrick, 1997)'
_computing_structure_refinement 'SHELXL97 (Sheldrick, 1997)'
_computing_structure_solution 'SHELXS97 (Sheldrick, 1997)'
_diffrn_ambient_temperature 100(2)
_diffrn_detector_area_resol_mean 8.1929
_diffrn_measured_fraction_theta_full 0.998
_diffrn_measured_fraction_theta_max 0.998
_diffrn_measurement_device_type 'Kuma KM4 CCD four-circle diffractometer'
_diffrn_measurement_method '\w scan'
_diffrn_radiation_monochromator graphite
_diffrn_radiation_source 'fine-focus sealed tube'
_diffrn_radiation_type MoK\a
_diffrn_radiation_wavelength 0.71073
_diffrn_reflns_av_R_equivalents 0.0941
_diffrn_reflns_av_sigmaI/netI 0.0706
_diffrn_reflns_limit_h_max 26
_diffrn_reflns_limit_h_min -26
_diffrn_reflns_limit_k_max 6
_diffrn_reflns_limit_k_min -6
_diffrn_reflns_limit_l_max 25
_diffrn_reflns_limit_l_min -27
_diffrn_reflns_number 7918
_diffrn_reflns_theta_full 25.00
_diffrn_reflns_theta_max 25.00
_diffrn_reflns_theta_min 3.52
_exptl_absorpt_coefficient_mu 0.242
_exptl_absorpt_correction_type none
_exptl_crystal_colour pale-yellow
_exptl_crystal_density_diffrn 1.333
_exptl_crystal_density_method 'not measured'
_exptl_crystal_description prism
_exptl_crystal_F_000 1088
_exptl_crystal_size_max 0.4
_exptl_crystal_size_mid 0.15
_exptl_crystal_size_min 0.1
_refine_diff_density_max 0.383
_refine_diff_density_min -0.283
_refine_ls_extinction_method none
_refine_ls_goodness_of_fit_ref 1.115
_refine_ls_hydrogen_treatment constr
_refine_ls_matrix_type full
_refine_ls_number_parameters 165
_refine_ls_number_reflns 2241
_refine_ls_number_restraints 0
_refine_ls_restrained_S_all 1.115
_refine_ls_R_factor_all 0.0924
_refine_ls_R_factor_gt 0.0589
_refine_ls_shift/su_max 0.000
_refine_ls_shift/su_mean 0.000
_refine_ls_structure_factor_coef Fsqd
_refine_ls_weighting_details 'calc w=1/[\s^2^(Fo^2^)+(0.02P)^2^+8.3074P] where P=(Fo^2^+2Fc^2^)/3'
_refine_ls_weighting_scheme calc
_refine_ls_wR_factor_gt 0.1167
_refine_ls_wR_factor_ref 0.1300
_reflns_number_gt 1568
_reflns_number_total 2241
_reflns_threshold_expression I>2\s(I)
_cod_data_source_file xu2354.cif
_cod_data_source_block I
_cod_depositor_comments
;
The following automatic conversions were performed:

'_chemical_melting_point' value '329-332' was changed to '330.5(15)'
- the average value was taken and precision was estimated.

Automatic conversion script
Id: cif_fix_values 1646 2011-03-28 12:23:43Z adriana 

The following automatic conversions were performed:

'_chemical_melting_point' value '329-332' was changed to '330.5(15)'
- the average value was taken and precision was estimated.

Automatic conversion script
Id: cif_fix_values 1715 2011-07-08 13:25:40Z adriana 
;
_cod_original_sg_symbol_H-M 'I 2/a'
_cod_database_code 2216839
_cod_database_fobs_code 2216839

loop_
_symmetry_equiv_pos_as_xyz
'x, y, z'
'-x+1/2, y, -z'
'x+1/2, y+1/2, z+1/2'
'-x+1, y+1/2, -z+1/2'
'-x, -y, -z'
'x-1/2, -y, z'
'-x+1/2, -y+1/2, -z+1/2'
'x, -y+1/2, z+1/2'

loop_
_atom_site_type_symbol
_atom_site_label
_atom_site_fract_x
_atom_site_fract_y
_atom_site_fract_z
_atom_site_U_iso_or_equiv
_atom_site_adp_type
_atom_site_calc_flag
_atom_site_refinement_flags
_atom_site_occupancy
C C1 0.59700(14) 1.1256(7) 0.09385(14) 0.0261(8) Uani d . 1
O O1 0.59740(11) 1.1313(5) 0.04137(10) 0.0376(6) Uani d . 1
S S11 0.62999(4) 1.32936(19) 0.20462(4) 0.0300(3) Uani d . 1
C C12 0.63564(14) 1.3080(7) 0.13130(14) 0.0264(8) Uani d . 1
C C13 0.67803(14) 1.4874(7) 0.11534(14) 0.0269(8) Uani d . 1
C C131 0.69449(16) 1.5273(8) 0.05474(14) 0.0350(9) Uani d . 1
H H13A 0.6976 1.3554 0.0360 0.045 Uiso calc R 1
H H13B 0.7339 1.6192 0.0563 0.045 Uiso calc R 1
H H13C 0.6626 1.6332 0.0326 0.045 Uiso calc R 1
C C14 0.70465(14) 1.6379(7) 0.16247(14) 0.0291(8) Uani d . 1
H H14 0.7345 1.7711 0.1592 0.035 Uiso calc R 1
C C15 0.68333(15) 1.5737(7) 0.21304(15) 0.0318(8) Uani d . 1
H H15 0.6967 1.6557 0.2489 0.038 Uiso calc R 1
C C2 0.55736(14) 0.9369(7) 0.12123(14) 0.0271(8) Uani d . 1
H H2 0.5608 0.9235 0.1621 0.033 Uiso calc R 1
C C3 0.51713(14) 0.7865(7) 0.08911(14) 0.0264(8) Uani d . 1
H H3 0.5149 0.8120 0.0486 0.032 Uiso calc R 1
C C31 0.47591(14) 0.5869(7) 0.10832(13) 0.0252(7) Uani d . 1
C C32 0.46711(14) 0.5482(7) 0.16659(14) 0.0273(8) Uani d . 1
H H32 0.4889 0.6544 0.1957 0.033 Uiso calc R 1
C C33 0.42719(14) 0.3577(7) 0.18170(14) 0.0267(8) Uani d . 1
H H33 0.4218 0.3330 0.2212 0.032 Uiso calc R 1
C C34 0.39447(13) 0.1997(6) 0.13953(14) 0.0250(7) Uani d . 1
O O34 0.35547(10) 0.0212(5) 0.16009(9) 0.0306(6) Uani d . 1
C C341 0.32194(15) -0.1493(7) 0.11903(14) 0.0320(8) Uani d . 1
H H34A 0.2945 -0.0439 0.0919 0.042 Uiso calc R 1
H H34B 0.2977 -0.2737 0.1392 0.042 Uiso calc R 1
H H34C 0.3507 -0.2473 0.0978 0.042 Uiso calc R 1
C C35 0.40305(14) 0.2311(6) 0.08219(14) 0.0252(8) Uani d . 1
H H35 0.3821 0.1211 0.0533 0.030 Uiso calc R 1
C C36 0.44272(14) 0.4263(7) 0.06746(14) 0.0263(8) Uani d . 1
H H36 0.4475 0.4515 0.0278 0.032 Uiso calc R 1

loop_
_atom_site_aniso_label
_atom_site_aniso_U_11
_atom_site_aniso_U_22
_atom_site_aniso_U_33
_atom_site_aniso_U_12
_atom_site_aniso_U_13
_atom_site_aniso_U_23
C1 0.0246(17) 0.0240(18) 0.0300(19) 0.0045(16) 0.0048(13) 0.0014(16)
O1 0.0448(14) 0.0402(15) 0.0288(14) -0.0128(14) 0.0080(10) -0.0036(12)
S11 0.0289(5) 0.0307(5) 0.0314(5) -0.0044(4) 0.0073(3) -0.0004(4)
C12 0.0221(16) 0.0235(18) 0.0340(19) 0.0084(16) 0.0049(13) 0.0016(16)
C13 0.0198(16) 0.0290(19) 0.0319(19) 0.0032(16) 0.0032(14) 0.0063(16)
C131 0.0321(19) 0.041(2) 0.033(2) -0.0075(19) 0.0062(15) 0.0045(18)
C14 0.0228(16) 0.031(2) 0.0340(19) -0.0012(17) 0.0041(14) 0.0007(17)
C15 0.0289(18) 0.034(2) 0.033(2) -0.0016(17) 0.0041(14) -0.0034(17)
C2 0.0270(17) 0.0267(18) 0.0279(18) 0.0037(16) 0.0041(14) 0.0004(16)
C3 0.0257(17) 0.0247(18) 0.0294(18) 0.0073(16) 0.0065(14) 0.0000(15)
C31 0.0216(16) 0.0237(18) 0.0300(18) 0.0058(15) 0.0022(13) -0.0001(15)
C32 0.0247(17) 0.0273(18) 0.0291(18) 0.0024(16) 0.0001(14) -0.0006(16)
C33 0.0279(17) 0.0279(18) 0.0252(17) 0.0038(17) 0.0072(13) 0.0005(16)
C34 0.0167(15) 0.0179(17) 0.041(2) 0.0070(15) 0.0058(13) 0.0016(16)
O34 0.0302(12) 0.0264(13) 0.0361(14) -0.0050(12) 0.0084(10) -0.0021(11)
C341 0.0275(18) 0.0271(19) 0.042(2) -0.0020(17) 0.0057(15) -0.0029(17)
C35 0.0240(17) 0.0229(18) 0.0285(18) 0.0040(15) 0.0020(13) -0.0029(15)
C36 0.0266(17) 0.0243(18) 0.0290(18) 0.0043(16) 0.0079(14) 0.0006(15)

loop_
_atom_type_symbol
_atom_type_description
_atom_type_scat_dispersion_real
_atom_type_scat_dispersion_imag
_atom_type_scat_source
C C 0.0033 0.0016 'International Tables Vol C Tables 4.2.6.8 and 6.1.1.4'
H H 0.0000 0.0000 'International Tables Vol C Tables 4.2.6.8 and 6.1.1.4'
O O 0.0106 0.0060 'International Tables Vol C Tables 4.2.6.8 and 6.1.1.4'
S S 0.1246 0.1234 'International Tables Vol C Tables 4.2.6.8 and 6.1.1.4'

loop_
_geom_angle_atom_site_label_1
_geom_angle_atom_site_label_2
_geom_angle_atom_site_label_3
_geom_angle
O1 C1 C12 120.5(3)
O1 C1 C2 121.1(3)
C12 C1 C2 118.4(3)
C15 S11 C12 91.89(16)
C13 C12 C1 127.8(3)
C13 C12 S11 110.6(2)
C1 C12 S11 121.6(2)
C12 C13 C14 112.2(3)
C12 C13 C131 125.5(3)
C14 C13 C131 122.3(3)
C13 C131 H13A 109.5
C13 C131 H13B 109.5
H13A C131 H13B 109.5
C13 C131 H13C 109.5
H13A C131 H13C 109.5
H13B C131 H13C 109.5
C15 C14 C13 113.2(3)
C15 C14 H14 123.4
C13 C14 H14 123.4
C14 C15 S11 112.1(3)
C14 C15 H15 124.0
S11 C15 H15 124.0
C3 C2 C1 120.7(3)
C3 C2 H2 119.7
C1 C2 H2 119.7
C2 C3 C31 128.2(3)
C2 C3 H3 115.9
C31 C3 H3 115.9
C36 C31 C32 117.4(3)
C36 C31 C3 119.2(3)
C32 C31 C3 123.4(3)
C33 C32 C31 120.4(3)
C33 C32 H32 119.8
C31 C32 H32 119.8
C32 C33 C34 120.7(3)
C32 C33 H33 119.6
C34 C33 H33 119.6
O34 C34 C35 125.1(3)
O34 C34 C33 115.0(3)
C35 C34 C33 119.9(3)
C34 O34 C341 117.3(2)
O34 C341 H34A 109.5
O34 C341 H34B 109.5
H34A C341 H34B 109.5
O34 C341 H34C 109.5
H34A C341 H34C 109.5
H34B C341 H34C 109.5
C34 C35 C36 118.8(3)
C34 C35 H35 120.6
C36 C35 H35 120.6
C35 C36 C31 122.8(3)
C35 C36 H36 118.6
C31 C36 H36 118.6

loop_
_geom_bond_atom_site_label_1
_geom_bond_atom_site_label_2
_geom_bond_distance
C1 O1 1.225(4)
C1 C12 1.471(5)
C1 C2 1.485(5)
S11 C15 1.700(4)
S11 C12 1.731(3)
C12 C13 1.382(4)
C13 C14 1.408(5)
C13 C131 1.511(4)
C131 H13A 0.9800
C131 H13B 0.9800
C131 H13C 0.9800
C14 C15 1.357(4)
C14 H14 0.9500
C15 H15 0.9500
C2 C3 1.330(4)
C2 H2 0.9500
C3 C31 1.461(5)
C3 H3 0.9500
C31 C36 1.393(4)
C31 C32 1.408(4)
C32 C33 1.377(5)
C32 H32 0.9500
C33 C34 1.400(4)
C33 H33 0.9500
C34 O34 1.369(4)
C34 C35 1.381(4)
O34 C341 1.429(4)
C341 H34A 0.9800
C341 H34B 0.9800
C341 H34C 0.9800
C35 C36 1.386(4)
C35 H35 0.9500
C36 H36 0.9500

loop_
_geom_hbond_atom_site_label_D
_geom_hbond_atom_site_label_H
_geom_hbond_atom_site_label_A
_geom_hbond_site_symmetry_A
_geom_hbond_distance_DH
_geom_hbond_distance_HA
_geom_hbond_distance_DA
_geom_hbond_angle_DHA
C341 H34C Cg 1_545 0.98 2.63 3.394(4) 135

loop_
_geom_torsion_atom_site_label_1
_geom_torsion_atom_site_label_2
_geom_torsion_atom_site_label_3
_geom_torsion_atom_site_label_4
_geom_torsion
O1 C1 C12 C13 -4.4(5)
C2 C1 C12 C13 176.0(3)
O1 C1 C12 S11 172.9(3)
C2 C1 C12 S11 -6.6(4)
C15 S11 C12 C13 0.1(3)
C15 S11 C12 C1 -177.7(3)
C1 C12 C13 C14 177.3(3)
S11 C12 C13 C14 -0.2(3)
C1 C12 C13 C131 -1.7(5)
S11 C12 C13 C131 -179.2(3)
C12 C13 C14 C15 0.3(4)
C131 C13 C14 C15 179.4(3)
C13 C14 C15 S11 -0.3(4)
C12 S11 C15 C14 0.1(3)
O1 C1 C2 C3 -6.3(5)
C12 C1 C2 C3 173.2(3)
C1 C2 C3 C31 178.3(3)
C2 C3 C31 C36 -171.8(3)
C2 C3 C31 C32 8.9(5)
C36 C31 C32 C33 0.2(5)
C3 C31 C32 C33 179.5(3)
C31 C32 C33 C34 -0.3(5)
C32 C33 C34 O34 -178.8(3)
C32 C33 C34 C35 1.3(5)
C35 C34 O34 C341 1.3(4)
C33 C34 O34 C341 -178.6(3)
O34 C34 C35 C36 178.0(3)
C33 C34 C35 C36 -2.1(4)
C34 C35 C36 C31 2.1(5)
C32 C31 C36 C35 -1.1(5)
C3 C31 C36 C35 179.5(3)

loop_
_cod_related_entry_id
_cod_related_entry_database
_cod_related_entry_code
1 ChemSpider 30655397
